data_1571792
loop_
_publ_author_name
'Jiang, Qing'
'Tang, Hui'
'Peng, Yuchen'
'Hu, Zhenni'
'Zeng, Wangdong'

_publ_section_title
;
 Helical polycyclic hydrocarbons with open-shell singlet ground states and
 ambipolar redox behaviors.
;
_journal_issue 27
_journal_name_full 'Chemical science'
_journal_page_first 10519
_journal_page_last 10528
_journal_paper_doi 10.1039/d4sc02116a
_journal_volume 15
_journal_year 2024
_chemical_formula_moiety '2(C64 H44 Cl4 O2)'
_chemical_formula_sum 'C128 H88 Cl7.96 O4'
_chemical_formula_weight 1972.21
_space_group_crystal_system orthorhombic
_space_group_IT_number 61
_space_group_name_Hall '-P 2ac 2ab'
_space_group_name_H-M_alt 'P b c a'
_atom_sites_solution_hydrogens geom
_atom_sites_solution_primary dual
_audit_creation_date 2019-06-04
_audit_creation_method
;
Olex2 1.2
(compiled 2018.05.29 svn.r3508 for OlexSys, GUI svn.r5506)
;
_audit_update_record
;
2024-03-21 deposited with the CCDC.	2024-05-29 downloaded from the CCDC.
;
_cell_angle_alpha 90
_cell_angle_beta 90
_cell_angle_gamma 90
_cell_formula_units_Z 8
_cell_length_a 29.1132(16)
_cell_length_b 11.2694(6)
_cell_length_c 57.979(3)
_cell_measurement_reflns_used 9214
_cell_measurement_temperature 100(2)
_cell_measurement_theta_max 72.28
_cell_measurement_theta_min 4.28
_cell_volume 19022.2(18)
_computing_cell_refinement 'SAINT V8.38A (?, 2016)'
_computing_data_reduction 'SAINT V8.38A (?, 2016)'
_computing_molecular_graphics 'Olex2 (Dolomanov et al., 2009)'
_computing_publication_material 'Olex2 (Dolomanov et al., 2009)'
_computing_structure_refinement 'XL (Sheldrick, 2008)'
_computing_structure_solution 'ShelXT (Sheldrick, 2015)'
_diffrn_ambient_temperature 99.99
_diffrn_measured_fraction_theta_full 0.994
_diffrn_measured_fraction_theta_max 0.994
_diffrn_measurement_device_type 'Bruker APEX-II CCD'
_diffrn_measurement_method '\f and \w scans'
_diffrn_radiation_type CuK\a
_diffrn_radiation_wavelength 1.54178
_diffrn_reflns_av_R_equivalents 0.0635
_diffrn_reflns_av_unetI/netI 0.0279
_diffrn_reflns_Laue_measured_fraction_full 0.994
_diffrn_reflns_Laue_measured_fraction_max 0.994
_diffrn_reflns_limit_h_max 35
_diffrn_reflns_limit_h_min -35
_diffrn_reflns_limit_k_max 9
_diffrn_reflns_limit_k_min -13
_diffrn_reflns_limit_l_max 71
_diffrn_reflns_limit_l_min -71
_diffrn_reflns_number 197228
_diffrn_reflns_point_group_measured_fraction_full 0.994
_diffrn_reflns_point_group_measured_fraction_max 0.994
_diffrn_reflns_theta_full 67.679
_diffrn_reflns_theta_max 72.304
_diffrn_reflns_theta_min 3.036
_diffrn_standards_number 0
_exptl_absorpt_coefficient_mu 2.627
_exptl_absorpt_correction_T_max 0.7536
_exptl_absorpt_correction_T_min 0.4953
_exptl_absorpt_correction_type multi-scan
_exptl_absorpt_process_details
;
 SADABS-2016/2 - Bruker AXS area detector scaling and absorption correction
wR2(int) =  0.1491 (selected reflections only, before parameter refinement)
wR2(int) =  0.0833 (selected reflections only, after parameter refinement)
 --------------------------------------------------------------------------

 Reference: Krause, L., Herbst-Irmer, R., Sheldrick G.M. & Stalke D.,
 J. Appl. Cryst. 48 (2015) 3-10.
;
_exptl_crystal_colour 'metallic dark green'
_exptl_crystal_colour_lustre metallic
_exptl_crystal_colour_modifier dark
_exptl_crystal_colour_primary green
_exptl_crystal_density_diffrn 1.377
_exptl_crystal_description block
_exptl_crystal_F_000 8187
_exptl_crystal_size_max 0.999
_exptl_crystal_size_mid 0.158
_exptl_crystal_size_min 0.104
_refine_diff_density_max 0.515
_refine_diff_density_min -0.305
_refine_diff_density_rms 0.069
_refine_ls_extinction_method none
_refine_ls_goodness_of_fit_ref 1.031
_refine_ls_hydrogen_treatment constr
_refine_ls_matrix_type full
_refine_ls_number_parameters 1266
_refine_ls_number_reflns 18671
_refine_ls_number_restraints 0
_refine_ls_restrained_S_all 1.031
_refine_ls_R_factor_all 0.0473
_refine_ls_R_factor_gt 0.0436
_refine_ls_shift/su_max 0.003
_refine_ls_shift/su_mean 0.000
_refine_ls_structure_factor_coef Fsqd
_refine_ls_weighting_details 'w=1/[\s^2^(Fo^2^)+(0.0730P)^2^+9.3312P] where P=(Fo^2^+2Fc^2^)/3'
_refine_ls_weighting_scheme calc
_refine_ls_wR_factor_gt 0.1117
_refine_ls_wR_factor_ref 0.1165
_reflns_Friedel_coverage 0.000
_reflns_number_gt 17005
_reflns_number_total 18671
_reflns_threshold_expression 'I > 2\s(I)'
_cod_data_source_file d4sc02116a2.cif
_cod_data_source_block jq006_0u
_cod_depositor_comments 'Adding full bibliography for 1571789--1571792.cif.'
_cod_database_code 1571792
_shelx_shelxl_version_number 2017/1
_shelx_space_group_comment
;
The symmetry employed for this shelxl refinement is uniquely defined
by the following loop, which should always be used as a source of
symmetry information in preference to the above space-group names.
They are only intended as comments.
;
_olex2_refinement_description
;
1. Fixed Uiso
 At 1.2 times of:
  All C(H) groups, All C(H,H) groups
 At 1.5 times of:
  All C(H,H,H) groups
2.a Secondary CH2 refined with riding coordinates:
 C63(H63C,H63D), C62(H62C,H62D), C61(H61C,H61D), C57(H57C,H57D), C58(H58C,
 H58D), C58A(H58A,H58B), C59(H59C,H59D), C57A(H57A,H57B), C59A(H59A,H59B),
 C61A(H61A,H61B), C62A(H62A,H62B), C63A(H63A,H63B)
2.b Aromatic/amide H refined with riding coordinates:
 C18(H18), C11(H11), C21(H21), C26A(H26A), C1(H1), C8(H8), C29(H29), C7(H7),
 C26(H26), C29A(H29A), C33A(H33A), C12(H12), C34A(H34A), C55A(H55A), C2(H2),
 C44A(H44A), C21A(H21A), C53(H53), C18A(H18A), C3(H3), C44(H44), C53A(H53A),
 C55(H55), C54A(H54A), C4(H4), C1A(H1A), C47(H47), C33(H33), C37A(H37A),
 C34(H34), C43(H43), C54(H54), C38A(H38A), C49(H49), C37(H37), C41(H41),
 C2A(H2A), C43A(H43A), C42(H42), C48(H48), C38(H38), C41A(H41A), C4A(H4A),
 C49A(H49A), C47A(H47A), C12A(H12A), C3A(H3A), C11A(H11A), C42A(H42A), C7A(H7A),
  C8A(H8A), C48A(H48A)
2.c Idealised Me refined as rotating group:
 C64(H64D,H64E,H64F), C60A(H60A,H60B,H60C), C60(H60D,H60E,H60F), C64A(H64A,
 H64B,H64C)
;
_olex2_submission_special_instructions 'No special instructions were received'

loop_
_space_group_symop_operation_xyz
'x, y, z'
'-x+1/2, -y, z+1/2'
'-x, y+1/2, -z+1/2'
'x+1/2, -y+1/2, -z'
'-x, -y, -z'
'x-1/2, y, -z-1/2'
'x, -y-1/2, z-1/2'
'-x-1/2, y-1/2, z'

loop_
_atom_site_label
_atom_site_type_symbol
_atom_site_fract_x
_atom_site_fract_y
_atom_site_fract_z
_atom_site_U_iso_or_equiv
_atom_site_adp_type
_atom_site_occupancy
_atom_site_site_symmetry_order
_atom_site_calc_flag
_atom_site_refinement_flags_posn
_atom_site_refinement_flags_adp
_atom_site_refinement_flags_occupancy
_atom_site_disorder_assembly
_atom_site_disorder_group
Cl3A Cl 0.74542(2) 0.56883(4) 0.09128(2) 0.02607(9) Uani 1 1 d . . . . .
Cl4A Cl 0.64419(2) 0.86176(4) 0.14480(2) 0.02625(9) Uani 1 1 d . . . . .
Cl1 Cl 0.63870(2) -0.16364(4) 0.51827(2) 0.02959(10) Uani 1 1 d . . . . .
Cl2 Cl 0.67027(2) 0.21527(4) 0.57293(2) 0.03083(10) Uani 1 1 d . . . . .
Cl4 Cl 0.57504(2) 0.76224(4) 0.39646(2) 0.02905(17) Uani 0.961(3) 1 d . . . . .
Cl3 Cl 0.47237(2) 0.37743(4) 0.37564(2) 0.03422(10) Uani 1 1 d . . . . .
Cl2A Cl 0.53159(2) 0.47950(4) 0.31563(2) 0.03908(11) Uani 1 1 d . . . . .
Cl1A Cl 0.52246(2) 0.11266(4) 0.25504(2) 0.04091(12) Uani 1 1 d . . . . .
O2 O 0.47945(3) 0.35764(10) 0.46364(2) 0.0197(2) Uani 1 1 d . . . . .
O1 O 0.51523(4) 0.25046(10) 0.50565(2) 0.0211(2) Uani 1 1 d . . . . .
O2A O 0.53777(4) 0.49876(10) 0.15497(2) 0.0228(2) Uani 1 1 d . . . . .
O1A O 0.50050(4) 0.41305(10) 0.19630(2) 0.0236(2) Uani 1 1 d . . . . .
C25 C 0.60329(5) 0.31722(13) 0.44920(3) 0.0179(3) Uani 1 1 d . . . . .
C13 C 0.72107(5) 0.07259(14) 0.52009(3) 0.0185(3) Uani 1 1 d . . . . .
C18 C 0.60442(5) 0.18197(13) 0.50816(3) 0.0181(3) Uani 1 1 d . . . . .
H18 H 0.583462 0.161672 0.520082 0.022 Uiso 1 1 calc R . . . .
C10 C 0.77395(5) 0.15050(13) 0.49082(2) 0.0175(3) Uani 1 1 d . . . . .
C45 C 0.64949(5) 0.02514(14) 0.54638(3) 0.0189(3) Uani 1 1 d . . . . .
C14 C 0.72932(5) 0.14371(13) 0.50036(3) 0.0174(3) Uani 1 1 d . . . . .
C20 C 0.62011(5) 0.26507(13) 0.46988(3) 0.0171(3) Uani 1 1 d . . . . .
C5 C 0.83168(5) 0.22147(14) 0.46239(3) 0.0203(3) Uani 1 1 d . . . . .
C23 C 0.52495(5) 0.32466(14) 0.46663(3) 0.0186(3) Uani 1 1 d . . . . .
C15 C 0.67354(5) 0.08382(14) 0.52693(3) 0.0182(3) Uani 1 1 d . . . . .
C11 C 0.79666(5) -0.00962(14) 0.51766(3) 0.0203(3) Uani 1 1 d . . . . .
H11 H 0.818998 -0.065376 0.522682 0.024 Uiso 1 1 calc R . . . .
C51A C 0.69239(5) 0.71858(14) 0.11624(3) 0.0189(3) Uani 1 1 d . . . . .
C16 C 0.65112(5) 0.15395(13) 0.51050(3) 0.0180(3) Uani 1 1 d . . . . .
C21 C 0.66804(5) 0.23809(13) 0.47299(3) 0.0177(3) Uani 1 1 d . . . . .
H21 H 0.689055 0.254347 0.460862 0.021 Uiso 1 1 calc R . . . .
C9 C 0.80658(5) 0.06468(13) 0.49857(3) 0.0184(3) Uani 1 1 d . . . . .
C22 C 0.54066(5) 0.27222(13) 0.48622(3) 0.0184(3) Uani 1 1 d . . . . .
C26A C 0.63258(5) 0.55520(14) 0.15264(3) 0.0192(3) Uani 1 1 d . . . . .
H26A H 0.613379 0.575137 0.139965 0.023 Uiso 1 1 calc R . . . .
C24A C 0.61381(5) 0.50099(13) 0.17218(3) 0.0194(3) Uani 1 1 d . . . . .
C6 C 0.78940(5) 0.23884(14) 0.47412(2) 0.0180(3) Uani 1 1 d . . . . .
C32A C 0.75649(5) 0.58145(13) 0.16519(3) 0.0191(3) Uani 1 1 d . . . . .
C24 C 0.55547(5) 0.34838(13) 0.44755(3) 0.0188(3) Uani 1 1 d . . . . .
C35A C 0.83340(5) 0.65511(14) 0.17180(3) 0.0215(3) Uani 1 1 d . . . . .
C30A C 0.70654(5) 0.65023(13) 0.13674(3) 0.0184(3) Uani 1 1 d . . . . .
C17 C 0.68387(5) 0.18964(13) 0.49303(3) 0.0174(3) Uani 1 1 d . . . . .
C36A C 0.79839(5) 0.57060(14) 0.17712(3) 0.0200(3) Uani 1 1 d . . . . .
C25A C 0.64275(5) 0.47405(13) 0.19179(3) 0.0196(3) Uani 1 1 d . . . . .
C1 C 0.76650(5) 0.34786(14) 0.47088(3) 0.0195(3) Uani 1 1 d . . . . .
H1 H 0.739249 0.363646 0.479350 0.023 Uiso 1 1 calc R . . . .
C8 C 0.84898(5) 0.05059(14) 0.48617(3) 0.0219(3) Uani 1 1 d . . . . .
H8 H 0.869811 -0.009882 0.490741 0.026 Uiso 1 1 calc R . . . .
C23A C 0.56517(5) 0.47591(14) 0.17393(3) 0.0204(3) Uani 1 1 d . . . . .
C32 C 0.63800(5) 0.42602(14) 0.38804(3) 0.0212(3) Uani 1 1 d . . . . .
C22A C 0.54691(5) 0.43227(14) 0.19387(3) 0.0212(3) Uani 1 1 d . . . . .
C29 C 0.63272(5) 0.33988(14) 0.42986(3) 0.0192(3) Uani 1 1 d . . . . .
H29 H 0.664444 0.320942 0.430950 0.023 Uiso 1 1 calc R . . . .
C27A C 0.67993(5) 0.58024(13) 0.15174(3) 0.0190(3) Uani 1 1 d . . . . .
C19 C 0.58864(5) 0.23943(13) 0.48842(3) 0.0177(3) Uani 1 1 d . . . . .
C7 C 0.85993(5) 0.12142(15) 0.46813(3) 0.0225(3) Uani 1 1 d . . . . .
H7 H 0.886529 0.104752 0.459208 0.027 Uiso 1 1 calc R . . . .
C26 C 0.53940(5) 0.40643(14) 0.42796(3) 0.0204(3) Uani 1 1 d . . . . .
H26 H 0.508183 0.430595 0.427152 0.025 Uiso 1 1 calc R . . . .
C29A C 0.69106(5) 0.49284(13) 0.18967(3) 0.0194(3) Uani 1 1 d . . . . .
H29A H 0.710663 0.472243 0.202146 0.023 Uiso 1 1 calc R . . . .
C31A C 0.75282(5) 0.65572(14) 0.14575(3) 0.0187(3) Uani 1 1 d . . . . .
C51 C 0.52252(5) 0.57415(15) 0.38392(3) 0.0222(3) Uani 1 1 d . . . . .
C28A C 0.70959(5) 0.53971(13) 0.17013(3) 0.0188(3) Uani 1 1 d . . . . .
C33A C 0.78925(5) 0.73070(14) 0.13913(3) 0.0211(3) Uani 1 1 d . . . . .
H33A H 0.787190 0.778360 0.125654 0.025 Uiso 1 1 calc R . . . .
C27 C 0.56893(5) 0.42944(14) 0.40943(3) 0.0203(3) Uani 1 1 d . . . . .
C30 C 0.56247(5) 0.49867(14) 0.38968(3) 0.0221(3) Uani 1 1 d . . . . .
C12 C 0.75518(5) -0.00251(14) 0.52909(3) 0.0201(3) Uani 1 1 d . . . . .
H12 H 0.749805 -0.047273 0.542714 0.024 Uiso 1 1 calc R . . . .
C19A C 0.57474(5) 0.41242(14) 0.21412(3) 0.0215(3) Uani 1 1 d . . . . .
C56A C 0.71044(5) 0.69300(14) 0.09437(3) 0.0207(3) Uani 1 1 d . . . . .
C34A C 0.82789(5) 0.73274(14) 0.15279(3) 0.0226(3) Uani 1 1 d . . . . .
H34A H 0.851598 0.787904 0.149361 0.027 Uiso 1 1 calc R . . . .
C55A C 0.70156(5) 0.76299(15) 0.07519(3) 0.0238(3) Uani 1 1 d . . . . .
H55A H 0.714711 0.744068 0.060655 0.029 Uiso 1 1 calc R . . . .
C40A C 0.80830(5) 0.48006(15) 0.19431(3) 0.0226(3) Uani 1 1 d . . . . .
C20A C 0.62333(5) 0.43333(13) 0.21283(3) 0.0206(3) Uani 1 1 d . . . . .
C2 C 0.78278(5) 0.43192(14) 0.45571(3) 0.0230(3) Uani 1 1 d . . . . .
H2 H 0.766777 0.504775 0.453876 0.028 Uiso 1 1 calc R . . . .
C52A C 0.66438(5) 0.81865(14) 0.11778(3) 0.0202(3) Uani 1 1 d . . . . .
C17A C 0.63100(6) 0.38891(14) 0.25389(3) 0.0233(3) Uani 1 1 d . . . . .
C44A C 0.78385(6) 0.37222(15) 0.19531(3) 0.0247(3) Uani 1 1 d . . . . .
H44A H 0.760928 0.355966 0.184084 0.030 Uiso 1 1 calc R . . . .
C36 C 0.68241(5) 0.41306(14) 0.37841(3) 0.0218(3) Uani 1 1 d . . . . .
C21A C 0.65076(6) 0.41715(14) 0.23327(3) 0.0222(3) Uani 1 1 d . . . . .
H21A H 0.683147 0.426290 0.232374 0.027 Uiso 1 1 calc R . . . .
C31 C 0.60489(5) 0.49741(15) 0.37669(3) 0.0227(3) Uani 1 1 d . . . . .
C40 C 0.71801(5) 0.33169(15) 0.38647(3) 0.0228(3) Uani 1 1 d . . . . .
C16A C 0.58218(6) 0.36522(14) 0.25462(3) 0.0249(3) Uani 1 1 d . . . . .
C10A C 0.69386(6) 0.36888(15) 0.28744(3) 0.0273(3) Uani 1 1 d . . . . .
C28 C 0.61615(5) 0.38811(14) 0.40989(3) 0.0198(3) Uani 1 1 d . . . . .
C53 C 0.48993(6) 0.77284(16) 0.37886(3) 0.0263(3) Uani 1 1 d . . . . .
H53 H 0.493299 0.856480 0.380019 0.032 Uiso 1 1 calc R . . . .
C18A C 0.55486(6) 0.37780(14) 0.23489(3) 0.0236(3) Uani 1 1 d . . . . .
H18A H 0.522796 0.362712 0.235683 0.028 Uiso 1 1 calc R . . . .
C3 C 0.82290(6) 0.41057(16) 0.44293(3) 0.0258(3) Uani 1 1 d . . . . .
H3 H 0.833281 0.467076 0.431948 0.031 Uiso 1 1 calc R . . . .
C63 C 0.42179(5) 0.55156(15) 0.43961(3) 0.0247(3) Uani 1 1 d . . . . .
H63C H 0.433124 0.485922 0.429794 0.030 Uiso 1 1 calc R . . . .
H63D H 0.389742 0.568737 0.434980 0.030 Uiso 1 1 calc R . . . .
C44 C 0.70842(6) 0.22824(15) 0.39933(3) 0.0243(3) Uani 1 1 d . . . . .
H44 H 0.677433 0.208807 0.402804 0.029 Uiso 1 1 calc R . . . .
C62 C 0.42213(5) 0.51106(14) 0.46477(3) 0.0222(3) Uani 1 1 d . . . . .
H62C H 0.411034 0.577295 0.474506 0.027 Uiso 1 1 calc R . . . .
H62D H 0.400095 0.444739 0.466482 0.027 Uiso 1 1 calc R . . . .
C50 C 0.64319(5) 0.08032(15) 0.56773(3) 0.0235(3) Uani 1 1 d . . . . .
C61 C 0.46840(5) 0.47104(14) 0.47385(3) 0.0217(3) Uani 1 1 d . . . . .
H61C H 0.492254 0.530093 0.469809 0.026 Uiso 1 1 calc R . . . .
H61D H 0.467276 0.463709 0.490854 0.026 Uiso 1 1 calc R . . . .
C39 C 0.76438(6) 0.35094(16) 0.37966(3) 0.0268(3) Uani 1 1 d . . . . .
C53A C 0.65431(5) 0.88950(15) 0.09889(3) 0.0235(3) Uani 1 1 d . . . . .
H53A H 0.634792 0.956554 0.100490 0.028 Uiso 1 1 calc R . . . .
C57 C 0.46826(5) 0.20965(15) 0.50353(3) 0.0230(3) Uani 1 1 d . . . . .
H57C H 0.465788 0.149753 0.491100 0.028 Uiso 1 1 calc R . . . .
H57D H 0.447684 0.276885 0.499785 0.028 Uiso 1 1 calc R . . . .
C46 C 0.62846(5) -0.08546(15) 0.54359(3) 0.0220(3) Uani 1 1 d . . . . .
C55 C 0.44401(6) 0.60270(17) 0.36970(3) 0.0282(4) Uani 1 1 d . . . . .
H55 H 0.415999 0.569122 0.364414 0.034 Uiso 1 1 calc R . . . .
C54A C 0.67317(6) 0.86096(16) 0.07759(3) 0.0253(3) Uani 1 1 d . . . . .
H54A H 0.666558 0.909048 0.064548 0.030 Uiso 1 1 calc R . . . .
C35 C 0.69365(6) 0.48778(15) 0.35923(3) 0.0255(3) Uani 1 1 d . . . . .
C4 C 0.84697(5) 0.30772(16) 0.44642(3) 0.0236(3) Uani 1 1 d . . . . .
H4 H 0.874412 0.294062 0.437958 0.028 Uiso 1 1 calc R . . . .
C39A C 0.84620(6) 0.49591(16) 0.20935(3) 0.0270(3) Uani 1 1 d . . . . .
C14A C 0.64948(6) 0.36375(15) 0.27734(3) 0.0257(3) Uani 1 1 d . . . . .
C52 C 0.52544(5) 0.69814(16) 0.38534(3) 0.0239(3) Uani 1 1 d . . . . .
C1A C 0.72774(6) 0.53759(15) 0.26462(3) 0.0268(3) Uani 1 1 d . . . . .
H1A H 0.698142 0.556703 0.258807 0.032 Uiso 1 1 calc R . . . .
C47 C 0.60060(6) -0.13616(16) 0.56033(3) 0.0289(4) Uani 1 1 d . . . . .
H47 H 0.585843 -0.210061 0.557630 0.035 Uiso 1 1 calc R . . . .
C33 C 0.61534(6) 0.56055(16) 0.35643(3) 0.0272(3) Uani 1 1 d . . . . .
H33 H 0.592319 0.604659 0.348596 0.033 Uiso 1 1 calc R . . . .
C45A C 0.52361(6) 0.29925(16) 0.28470(3) 0.0292(4) Uani 1 1 d . . . . .
C15A C 0.57056(6) 0.32600(15) 0.27689(3) 0.0276(4) Uani 1 1 d . . . . .
C37A C 0.87302(6) 0.66250(15) 0.18640(3) 0.0260(3) Uani 1 1 d . . . . .
H37A H 0.896417 0.718445 0.182903 0.031 Uiso 1 1 calc R . . . .
C58 C 0.45505(6) 0.15557(16) 0.52649(3) 0.0260(3) Uani 1 1 d . . . . .
H58C H 0.421649 0.139029 0.526374 0.031 Uiso 1 1 calc R . . . .
H58D H 0.460956 0.214531 0.538797 0.031 Uiso 1 1 calc R . . . .
C56 C 0.48013(6) 0.53001(15) 0.37658(3) 0.0244(3) Uani 1 1 d . . . . .
C34 C 0.65938(6) 0.55698(16) 0.34828(3) 0.0280(3) Uani 1 1 d . . . . .
H34 H 0.667174 0.601887 0.334973 0.034 Uiso 1 1 calc R . . . .
C43 C 0.74324(6) 0.15464(16) 0.40697(3) 0.0287(4) Uani 1 1 d . . . . .
H43 H 0.735948 0.085521 0.415600 0.034 Uiso 1 1 calc R . . . .
C54 C 0.44942(6) 0.72388(17) 0.37067(3) 0.0284(4) Uani 1 1 d . . . . .
H54 H 0.425225 0.774317 0.365688 0.034 Uiso 1 1 calc R . . . .
C6A C 0.73276(6) 0.43853(15) 0.27934(3) 0.0272(3) Uani 1 1 d . . . . .
C38A C 0.87781(6) 0.59133(16) 0.20510(3) 0.0295(4) Uani 1 1 d . . . . .
H38A H 0.902420 0.604745 0.215534 0.035 Uiso 1 1 calc R . . . .
C49 C 0.61642(6) 0.03051(18) 0.58501(3) 0.0319(4) Uani 1 1 d . . . . .
H49 H 0.613040 0.069760 0.599412 0.038 Uiso 1 1 calc R . . . .
C13A C 0.61194(7) 0.31912(15) 0.29018(3) 0.0290(4) Uani 1 1 d . . . . .
C37 C 0.74025(6) 0.49776(17) 0.35186(3) 0.0310(4) Uani 1 1 d . . . . .
H37 H 0.747390 0.547284 0.339093 0.037 Uiso 1 1 calc R . . . .
C41 C 0.79911(6) 0.27603(17) 0.38825(3) 0.0312(4) Uani 1 1 d . . . . .
H41 H 0.830212 0.291764 0.384338 0.037 Uiso 1 1 calc R . . . .
C2A C 0.76467(6) 0.60718(16) 0.25849(3) 0.0304(4) Uani 1 1 d . . . . .
H2A H 0.760220 0.673599 0.248653 0.036 Uiso 1 1 calc R . . . .
C5A C 0.77725(7) 0.41791(17) 0.28875(3) 0.0323(4) Uani 1 1 d . . . . .
C43A C 0.79270(6) 0.29012(16) 0.21232(3) 0.0308(4) Uani 1 1 d . . . . .
H43A H 0.775929 0.217840 0.212766 0.037 Uiso 1 1 calc R . . . .
C42 C 0.78915(6) 0.18128(17) 0.40206(3) 0.0326(4) Uani 1 1 d . . . . .
H42 H 0.813153 0.133954 0.408274 0.039 Uiso 1 1 calc R . . . .
C58A C 0.43487(6) 0.28880(17) 0.19111(3) 0.0302(4) Uani 1 1 d . . . . .
H58A H 0.421167 0.228333 0.180807 0.036 Uiso 1 1 calc R . . . .
H58B H 0.416474 0.362271 0.189592 0.036 Uiso 1 1 calc R . . . .
C50A C 0.50154(7) 0.36634(16) 0.30187(3) 0.0303(4) Uani 1 1 d . . . . .
C9A C 0.69999(7) 0.30151(16) 0.30828(3) 0.0331(4) Uani 1 1 d . . . . .
C48 C 0.59473(6) -0.07670(18) 0.58109(3) 0.0335(4) Uani 1 1 d . . . . .
H48 H 0.575647 -0.109987 0.592695 0.040 Uiso 1 1 calc R . . . .
C64 C 0.45104(6) 0.66113(16) 0.43521(3) 0.0303(4) Uani 1 1 d . . . . .
H64D H 0.446234 0.688559 0.419352 0.045 Uiso 1 1 calc GR . . . .
H64E H 0.483521 0.641355 0.437438 0.045 Uiso 1 1 calc GR . . . .
H64F H 0.442218 0.724058 0.446001 0.045 Uiso 1 1 calc GR . . . .
C59 C 0.48043(6) 0.04152(16) 0.53243(3) 0.0307(4) Uani 1 1 d . . . . .
H59C H 0.513860 0.057526 0.532787 0.037 Uiso 1 1 calc R . . . .
H59D H 0.474612 -0.018079 0.520226 0.037 Uiso 1 1 calc R . . . .
C57A C 0.48337(6) 0.31378(17) 0.18325(3) 0.0297(4) Uani 1 1 d . . . . .
H57A H 0.502983 0.243279 0.185866 0.036 Uiso 1 1 calc R . . . .
H57B H 0.483701 0.332610 0.166574 0.036 Uiso 1 1 calc R . . . .
C38 C 0.77446(6) 0.43850(17) 0.36259(3) 0.0313(4) Uani 1 1 d . . . . .
H38 H 0.805508 0.455235 0.358743 0.038 Uiso 1 1 calc R . . . .
C41A C 0.85341(7) 0.41240(18) 0.22720(3) 0.0338(4) Uani 1 1 d . . . . .
H41A H 0.877250 0.425254 0.238104 0.041 Uiso 1 1 calc R . . . .
C4A C 0.81458(7) 0.48804(18) 0.28175(3) 0.0354(4) Uani 1 1 d . . . . .
H4A H 0.844382 0.471112 0.287554 0.042 Uiso 1 1 calc R . . . .
C59A C 0.43183(6) 0.24487(18) 0.21600(3) 0.0318(4) Uani 1 1 d . . . . .
H59A H 0.458059 0.191354 0.219146 0.038 Uiso 1 1 calc R . . . .
H59B H 0.434315 0.313583 0.226565 0.038 Uiso 1 1 calc R . . . .
C49A C 0.45630(7) 0.34822(18) 0.30834(3) 0.0344(4) Uani 1 1 d . . . . .
H49A H 0.442713 0.395373 0.320081 0.041 Uiso 1 1 calc R . . . .
C47A C 0.45126(7) 0.19127(18) 0.28044(3) 0.0374(4) Uani 1 1 d . . . . .
H47A H 0.433843 0.131992 0.272745 0.045 Uiso 1 1 calc R . . . .
C12A C 0.61828(8) 0.26648(17) 0.31209(3) 0.0356(4) Uani 1 1 d . . . . .
H12A H 0.592724 0.240755 0.320965 0.043 Uiso 1 1 calc R . . . .
C3A C 0.80873(7) 0.58057(17) 0.26668(3) 0.0346(4) Uani 1 1 d . . . . .
H3A H 0.834384 0.626300 0.261834 0.042 Uiso 1 1 calc R . . . .
C60A C 0.38744(6) 0.17942(18) 0.22091(3) 0.0336(4) Uani 1 1 d . . . . .
H60A H 0.383863 0.114139 0.209892 0.050 Uiso 1 1 calc GR . . . .
H60B H 0.361496 0.234285 0.219398 0.050 Uiso 1 1 calc GR . . . .
H60C H 0.388236 0.147495 0.236632 0.050 Uiso 1 1 calc GR . . . .
C11A C 0.66187(8) 0.25357(17) 0.32015(3) 0.0371(4) Uani 1 1 d . . . . .
H11A H 0.666813 0.211274 0.334105 0.045 Uiso 1 1 calc R . . . .
C42A C 0.82637(7) 0.31302(18) 0.22896(3) 0.0366(4) Uani 1 1 d . . . . .
H42A H 0.830514 0.259749 0.241490 0.044 Uiso 1 1 calc R . . . .
C61A C 0.51119(7) 0.60689(18) 0.15762(3) 0.0348(4) Uani 1 1 d . . . . .
H61A H 0.532116 0.676132 0.157653 0.042 Uiso 1 1 calc R . . . .
H61B H 0.494791 0.605208 0.172576 0.042 Uiso 1 1 calc R . . . .
C7A C 0.78246(8) 0.33263(18) 0.30700(3) 0.0382(4) Uani 1 1 d . . . . .
H7A H 0.812328 0.311080 0.312096 0.046 Uiso 1 1 calc R . . . .
C60 C 0.46551(7) -0.00938(18) 0.55575(4) 0.0385(4) Uani 1 1 d . . . . .
H60D H 0.432394 -0.024885 0.555518 0.058 Uiso 1 1 calc GR . . . .
H60E H 0.472558 0.047810 0.567986 0.058 Uiso 1 1 calc GR . . . .
H60F H 0.482042 -0.083621 0.558682 0.058 Uiso 1 1 calc GR . . . .
C46A C 0.49698(7) 0.20926(16) 0.27475(3) 0.0332(4) Uani 1 1 d . . . . .
C8A C 0.74541(8) 0.28323(18) 0.31688(3) 0.0390(5) Uani 1 1 d . . . . .
H8A H 0.749550 0.234354 0.330070 0.047 Uiso 1 1 calc R . . . .
C48A C 0.43117(7) 0.26035(18) 0.29743(4) 0.0378(4) Uani 1 1 d . . . . .
H48A H 0.400019 0.247370 0.301608 0.045 Uiso 1 1 calc R . . . .
C62A C 0.47707(7) 0.6196(2) 0.13838(4) 0.0395(4) Uani 1 1 d . . . . .
H62A H 0.492807 0.601931 0.123636 0.047 Uiso 1 1 calc R . . . .
H62B H 0.466810 0.703257 0.137780 0.047 Uiso 1 1 calc R . . . .
C63A C 0.43509(7) 0.54096(19) 0.14020(4) 0.0390(4) Uani 1 1 d . . . . .
H63A H 0.420701 0.551434 0.155537 0.047 Uiso 1 1 calc R . . . .
H63B H 0.444349 0.456799 0.138656 0.047 Uiso 1 1 calc R . . . .
C64A C 0.40027(8) 0.5721(2) 0.12130(5) 0.0558(6) Uani 1 1 d . . . . .
H64A H 0.415029 0.565724 0.106157 0.084 Uiso 1 1 calc GR . . . .
H64B H 0.389282 0.653489 0.123584 0.084 Uiso 1 1 calc GR . . . .
H64C H 0.374246 0.517120 0.122071 0.084 Uiso 1 1 calc GR . . . .

loop_
_atom_site_aniso_label
_atom_site_aniso_U_11
_atom_site_aniso_U_22
_atom_site_aniso_U_33
_atom_site_aniso_U_23
_atom_site_aniso_U_13
_atom_site_aniso_U_12
Cl3A 0.03138(19) 0.0249(2) 0.02193(17) -0.00201(14) 0.00242(14) 0.00720(15)
Cl4A 0.02927(19) 0.0277(2) 0.02176(18) -0.00304(14) 0.00026(14) 0.00889(15)
Cl1 0.02817(19) 0.0279(2) 0.0327(2) -0.00796(16) 0.00141(15) -0.00438(15)
Cl2 0.0366(2) 0.0262(2) 0.0297(2) -0.00654(15) -0.00170(15) 0.00033(16)
Cl4 0.0223(2) 0.0243(2) 0.0405(3) 0.00114(16) -0.00782(16) -0.00296(15)
Cl3 0.0311(2) 0.0247(2) 0.0469(2) -0.00276(17) -0.01013(17) -0.00228(16)
Cl2A 0.0466(3) 0.0348(2) 0.0359(2) -0.00833(18) 0.01307(19) -0.00927(19)
Cl1A 0.0622(3) 0.0254(2) 0.0352(2) -0.00114(17) 0.0065(2) -0.0117(2)
O2 0.0149(5) 0.0195(5) 0.0246(5) 0.0001(4) -0.0024(4) 0.0024(4)
O1 0.0153(5) 0.0263(6) 0.0216(5) 0.0028(4) 0.0016(4) -0.0004(4)
O2A 0.0226(5) 0.0225(6) 0.0234(5) -0.0010(4) -0.0014(4) -0.0020(4)
O1A 0.0219(5) 0.0222(6) 0.0266(5) -0.0046(4) 0.0057(4) -0.0061(4)
C25 0.0169(7) 0.0147(7) 0.0220(7) 0.0003(5) -0.0022(5) 0.0005(5)
C13 0.0176(7) 0.0190(7) 0.0189(7) -0.0005(6) -0.0018(5) -0.0006(6)
C18 0.0175(7) 0.0172(7) 0.0196(7) 0.0002(5) 0.0024(5) -0.0002(5)
C10 0.0173(7) 0.0172(7) 0.0179(7) -0.0027(5) -0.0023(5) 0.0005(5)
C45 0.0150(6) 0.0214(8) 0.0204(7) 0.0043(6) -0.0005(5) 0.0039(6)
C14 0.0180(7) 0.0151(7) 0.0191(7) -0.0001(5) -0.0025(5) 0.0011(5)
C20 0.0176(7) 0.0137(7) 0.0200(7) 0.0005(5) -0.0007(5) 0.0008(5)
C5 0.0185(7) 0.0230(8) 0.0194(7) -0.0025(6) -0.0010(5) -0.0005(6)
C23 0.0140(6) 0.0170(7) 0.0247(7) -0.0001(6) -0.0013(5) 0.0012(5)
C15 0.0183(7) 0.0178(7) 0.0186(7) 0.0004(6) -0.0018(5) 0.0006(5)
C11 0.0177(7) 0.0193(7) 0.0238(7) -0.0003(6) -0.0054(5) 0.0027(6)
C51A 0.0171(7) 0.0186(7) 0.0211(7) 0.0009(6) -0.0010(5) -0.0042(5)
C16 0.0206(7) 0.0149(7) 0.0186(7) 0.0005(5) -0.0007(5) 0.0005(5)
C21 0.0171(7) 0.0164(7) 0.0196(7) 0.0010(5) 0.0002(5) 0.0005(5)
C9 0.0169(7) 0.0173(7) 0.0210(7) -0.0024(5) -0.0035(5) 0.0000(5)
C22 0.0169(7) 0.0163(7) 0.0220(7) -0.0007(6) 0.0015(5) -0.0002(5)
C26A 0.0207(7) 0.0176(7) 0.0192(7) 0.0000(6) -0.0005(5) -0.0004(6)
C24A 0.0211(7) 0.0152(7) 0.0218(7) -0.0019(6) 0.0024(6) -0.0014(5)
C6 0.0160(6) 0.0192(7) 0.0188(7) -0.0020(6) -0.0021(5) -0.0010(5)
C32A 0.0224(7) 0.0151(7) 0.0198(7) -0.0005(5) 0.0025(6) 0.0003(6)
C24 0.0183(7) 0.0153(7) 0.0228(7) 0.0001(6) -0.0020(6) 0.0005(5)
C35A 0.0204(7) 0.0191(8) 0.0251(7) -0.0043(6) 0.0012(6) 0.0023(6)
C30A 0.0199(7) 0.0159(7) 0.0195(7) -0.0009(5) 0.0020(5) 0.0000(5)
C17 0.0159(7) 0.0150(7) 0.0214(7) -0.0008(5) -0.0002(5) 0.0009(5)
C36A 0.0210(7) 0.0187(7) 0.0204(7) -0.0028(6) 0.0015(6) 0.0020(6)
C25A 0.0239(7) 0.0142(7) 0.0206(7) -0.0007(6) 0.0012(6) -0.0014(6)
C1 0.0164(6) 0.0216(8) 0.0205(7) -0.0004(6) 0.0006(5) 0.0002(6)
C8 0.0180(7) 0.0203(8) 0.0273(7) -0.0034(6) -0.0030(6) 0.0037(6)
C23A 0.0217(7) 0.0174(7) 0.0221(7) -0.0018(6) 0.0005(6) -0.0015(6)
C32 0.0235(7) 0.0198(8) 0.0203(7) 0.0015(6) -0.0025(6) -0.0008(6)
C22A 0.0217(7) 0.0168(7) 0.0252(7) -0.0029(6) 0.0038(6) -0.0029(6)
C29 0.0181(7) 0.0176(7) 0.0221(7) 0.0013(6) -0.0018(5) 0.0017(5)
C27A 0.0227(7) 0.0157(7) 0.0188(7) -0.0006(5) 0.0009(6) -0.0006(6)
C19 0.0166(7) 0.0143(7) 0.0223(7) -0.0002(5) -0.0005(5) 0.0002(5)
C7 0.0166(7) 0.0256(8) 0.0251(7) -0.0043(6) 0.0016(6) 0.0015(6)
C26 0.0165(7) 0.0199(7) 0.0250(7) 0.0014(6) -0.0019(6) 0.0011(6)
C29A 0.0231(7) 0.0156(7) 0.0195(7) 0.0001(5) -0.0004(5) 0.0004(6)
C31A 0.0202(7) 0.0163(7) 0.0198(7) -0.0011(5) 0.0021(5) 0.0004(6)
C51 0.0206(7) 0.0260(8) 0.0199(7) 0.0054(6) -0.0020(5) 0.0015(6)
C28A 0.0210(7) 0.0139(7) 0.0215(7) -0.0014(5) -0.0006(5) -0.0004(6)
C33A 0.0214(7) 0.0199(7) 0.0220(7) 0.0015(6) 0.0029(6) -0.0006(6)
C27 0.0203(7) 0.0177(7) 0.0230(7) 0.0018(6) -0.0040(6) 0.0004(6)
C30 0.0215(7) 0.0216(8) 0.0231(7) 0.0024(6) -0.0033(6) -0.0004(6)
C12 0.0203(7) 0.0204(8) 0.0197(7) 0.0036(6) -0.0034(5) 0.0011(6)
C19A 0.0271(8) 0.0146(7) 0.0227(7) -0.0010(6) 0.0039(6) -0.0014(6)
C56A 0.0193(7) 0.0196(7) 0.0233(7) -0.0007(6) -0.0013(6) -0.0005(6)
C34A 0.0193(7) 0.0205(8) 0.0280(8) -0.0016(6) 0.0046(6) -0.0027(6)
C55A 0.0241(7) 0.0283(8) 0.0188(7) 0.0008(6) 0.0005(6) -0.0029(6)
C40A 0.0238(7) 0.0210(8) 0.0230(7) -0.0009(6) 0.0013(6) 0.0048(6)
C20A 0.0257(7) 0.0142(7) 0.0220(7) -0.0004(6) 0.0032(6) -0.0002(6)
C2 0.0234(7) 0.0201(8) 0.0257(7) 0.0019(6) 0.0005(6) 0.0001(6)
C52A 0.0185(7) 0.0213(8) 0.0208(7) -0.0015(6) -0.0001(5) -0.0014(6)
C17A 0.0331(8) 0.0148(7) 0.0222(8) -0.0003(6) 0.0004(6) 0.0006(6)
C44A 0.0274(8) 0.0214(8) 0.0252(8) 0.0012(6) 0.0021(6) 0.0052(6)
C36 0.0243(7) 0.0217(8) 0.0194(7) -0.0015(6) -0.0008(6) -0.0010(6)
C21A 0.0278(8) 0.0171(7) 0.0218(7) -0.0004(6) 0.0015(6) 0.0006(6)
C31 0.0230(7) 0.0228(8) 0.0225(7) 0.0027(6) -0.0030(6) -0.0002(6)
C40 0.0229(7) 0.0254(8) 0.0201(7) -0.0048(6) -0.0001(6) 0.0023(6)
C16A 0.0336(9) 0.0169(8) 0.0243(8) 0.0014(6) 0.0070(6) -0.0017(6)
C10A 0.0410(9) 0.0198(8) 0.0212(7) -0.0023(6) -0.0009(7) 0.0071(7)
C28 0.0193(7) 0.0180(7) 0.0221(7) 0.0012(6) -0.0005(6) 0.0000(6)
C53 0.0268(8) 0.0245(8) 0.0277(8) 0.0067(6) 0.0006(6) 0.0029(7)
C18A 0.0276(8) 0.0175(7) 0.0256(8) -0.0001(6) 0.0052(6) -0.0022(6)
C3 0.0249(8) 0.0280(9) 0.0245(8) 0.0057(6) 0.0027(6) -0.0038(6)
C63 0.0233(7) 0.0241(8) 0.0267(8) -0.0011(6) -0.0057(6) 0.0051(6)
C44 0.0253(8) 0.0255(8) 0.0221(7) -0.0026(6) 0.0004(6) 0.0038(6)
C62 0.0180(7) 0.0203(8) 0.0284(8) 0.0000(6) 0.0001(6) 0.0029(6)
C50 0.0239(7) 0.0240(8) 0.0225(7) 0.0017(6) -0.0010(6) 0.0048(6)
C61 0.0204(7) 0.0201(8) 0.0247(7) -0.0004(6) -0.0018(6) 0.0020(6)
C39 0.0248(8) 0.0301(9) 0.0257(8) -0.0070(7) 0.0016(6) 0.0001(7)
C53A 0.0233(7) 0.0205(8) 0.0268(8) 0.0015(6) -0.0037(6) 0.0017(6)
C57 0.0150(7) 0.0263(8) 0.0277(8) 0.0036(6) 0.0009(6) -0.0001(6)
C46 0.0187(7) 0.0216(8) 0.0259(8) 0.0021(6) -0.0011(6) 0.0022(6)
C55 0.0205(7) 0.0375(10) 0.0266(8) 0.0013(7) -0.0050(6) -0.0003(7)
C54A 0.0253(8) 0.0272(9) 0.0233(8) 0.0080(6) -0.0035(6) -0.0012(6)
C35 0.0295(8) 0.0245(8) 0.0224(7) 0.0001(6) 0.0025(6) -0.0011(6)
C4 0.0183(7) 0.0300(9) 0.0224(7) 0.0002(6) 0.0036(6) -0.0014(6)
C39A 0.0259(8) 0.0276(9) 0.0276(8) -0.0015(7) -0.0025(6) 0.0083(7)
C14A 0.0378(9) 0.0183(8) 0.0211(7) 0.0004(6) 0.0044(6) 0.0025(7)
C52 0.0204(7) 0.0277(9) 0.0237(7) 0.0033(6) -0.0026(6) -0.0009(6)
C1A 0.0323(8) 0.0228(8) 0.0252(8) -0.0041(6) -0.0029(6) 0.0039(7)
C47 0.0234(8) 0.0256(9) 0.0378(9) 0.0074(7) 0.0038(7) -0.0004(6)
C33 0.0306(8) 0.0278(9) 0.0231(8) 0.0074(6) -0.0037(6) 0.0014(7)
C45A 0.0400(9) 0.0241(9) 0.0235(8) 0.0067(7) 0.0038(7) -0.0049(7)
C15A 0.0401(9) 0.0191(8) 0.0237(8) 0.0009(6) 0.0058(7) -0.0028(7)
C37A 0.0211(7) 0.0240(8) 0.0329(8) -0.0053(7) -0.0010(6) 0.0006(6)
C58 0.0217(7) 0.0269(9) 0.0295(8) 0.0026(7) 0.0041(6) -0.0006(6)
C56 0.0253(8) 0.0238(8) 0.0241(7) 0.0011(6) -0.0030(6) -0.0010(6)
C34 0.0352(9) 0.0271(9) 0.0216(7) 0.0058(6) 0.0014(6) -0.0027(7)
C43 0.0345(9) 0.0273(9) 0.0243(8) -0.0022(6) -0.0013(7) 0.0092(7)
C54 0.0227(8) 0.0352(10) 0.0273(8) 0.0082(7) -0.0022(6) 0.0075(7)
C6A 0.0359(9) 0.0222(8) 0.0234(8) -0.0055(6) -0.0025(6) 0.0063(7)
C38A 0.0247(8) 0.0315(9) 0.0322(9) -0.0052(7) -0.0076(7) 0.0056(7)
C49 0.0350(9) 0.0386(10) 0.0222(8) 0.0019(7) 0.0062(7) 0.0078(8)
C13A 0.0426(10) 0.0207(8) 0.0238(8) 0.0013(6) 0.0038(7) -0.0005(7)
C37 0.0349(9) 0.0301(9) 0.0280(8) 0.0004(7) 0.0101(7) -0.0038(7)
C41 0.0215(8) 0.0370(10) 0.0350(9) -0.0112(8) 0.0005(7) 0.0045(7)
C2A 0.0364(9) 0.0225(8) 0.0321(9) -0.0044(7) -0.0030(7) 0.0015(7)
C5A 0.0403(10) 0.0292(9) 0.0275(8) -0.0082(7) -0.0061(7) 0.0102(8)
C43A 0.0359(9) 0.0234(8) 0.0329(9) 0.0047(7) 0.0048(7) 0.0060(7)
C42 0.0302(9) 0.0344(10) 0.0332(9) -0.0092(7) -0.0064(7) 0.0136(7)
C58A 0.0294(8) 0.0332(10) 0.0280(8) -0.0055(7) 0.0047(7) -0.0119(7)
C50A 0.0396(10) 0.0248(9) 0.0265(8) 0.0069(7) 0.0043(7) -0.0043(7)
C9A 0.0529(11) 0.0234(9) 0.0231(8) -0.0007(7) -0.0022(7) 0.0054(8)
C48 0.0293(8) 0.0379(10) 0.0333(9) 0.0128(8) 0.0105(7) 0.0019(7)
C64 0.0382(9) 0.0264(9) 0.0263(8) 0.0016(7) 0.0006(7) 0.0015(7)
C59 0.0307(8) 0.0255(9) 0.0358(9) 0.0044(7) 0.0050(7) 0.0004(7)
C57A 0.0322(9) 0.0291(9) 0.0277(8) -0.0095(7) 0.0088(7) -0.0120(7)
C38 0.0256(8) 0.0347(10) 0.0337(9) -0.0052(7) 0.0087(7) -0.0036(7)
C41A 0.0341(9) 0.0371(10) 0.0301(9) 0.0004(8) -0.0069(7) 0.0121(8)
C4A 0.0342(9) 0.0337(10) 0.0383(10) -0.0101(8) -0.0105(8) 0.0073(8)
C59A 0.0311(9) 0.0343(10) 0.0301(9) -0.0030(7) 0.0064(7) -0.0096(7)
C49A 0.0377(10) 0.0327(10) 0.0330(9) 0.0111(8) 0.0069(7) 0.0018(8)
C47A 0.0448(11) 0.0283(10) 0.0393(10) 0.0140(8) -0.0060(8) -0.0100(8)
C12A 0.0563(12) 0.0276(9) 0.0229(8) 0.0044(7) 0.0070(8) -0.0031(8)
C3A 0.0333(9) 0.0284(9) 0.0421(10) -0.0093(8) -0.0030(8) -0.0011(7)
C60A 0.0306(9) 0.0325(10) 0.0379(10) 0.0024(8) 0.0100(7) -0.0043(7)
C11A 0.0616(13) 0.0275(9) 0.0222(8) 0.0049(7) -0.0016(8) 0.0030(9)
C42A 0.0428(10) 0.0348(10) 0.0322(9) 0.0111(8) 0.0004(8) 0.0134(8)
C61A 0.0367(9) 0.0317(10) 0.0360(9) 0.0037(8) -0.0015(8) 0.0071(8)
C7A 0.0493(11) 0.0354(10) 0.0299(9) -0.0030(8) -0.0114(8) 0.0141(9)
C60 0.0464(11) 0.0307(10) 0.0384(10) 0.0095(8) 0.0048(8) 0.0013(8)
C46A 0.0479(11) 0.0241(9) 0.0276(8) 0.0076(7) 0.0016(7) -0.0069(8)
C8A 0.0607(13) 0.0299(10) 0.0265(8) 0.0004(7) -0.0105(8) 0.0122(9)
C48A 0.0345(9) 0.0363(10) 0.0426(10) 0.0192(8) 0.0000(8) -0.0033(8)
C62A 0.0325(10) 0.0390(11) 0.0470(11) 0.0081(9) -0.0061(8) -0.0011(8)
C63A 0.0316(9) 0.0369(11) 0.0485(11) -0.0029(9) 0.0018(8) 0.0019(8)
C64A 0.0309(10) 0.0516(14) 0.0848(18) -0.0003(13) -0.0143(11) -0.0011(10)

loop_
_atom_type_symbol
_atom_type_description
_atom_type_scat_dispersion_real
_atom_type_scat_dispersion_imag
_atom_type_scat_source
C C 0.0181 0.0091 'International Tables Vol C Tables 4.2.6.8 and 6.1.1.4'
H H 0.0000 0.0000 'International Tables Vol C Tables 4.2.6.8 and 6.1.1.4'
Cl Cl 0.3639 0.7018 'International Tables Vol C Tables 4.2.6.8 and 6.1.1.4'
O O 0.0492 0.0322 'International Tables Vol C Tables 4.2.6.8 and 6.1.1.4'

loop_
_geom_angle_atom_site_label_1
_geom_angle_atom_site_label_2
_geom_angle_atom_site_label_3
_geom_angle
_geom_angle_site_symmetry_1
_geom_angle_site_symmetry_3
_geom_angle_publ_flag
C23 O2 C61 113.51(11) . . ?
C22 O1 C57 119.84(12) . . ?
C23A O2A C61A 112.31(13) . . ?
C22A O1A C57A 114.11(12) . . ?
C20 C25 C24 119.32(13) . . ?
C20 C25 C29 121.80(13) . . ?
C29 C25 C24 118.88(13) . . ?
C14 C13 C15 109.52(13) . . ?
C12 C13 C14 121.38(14) . . ?
C12 C13 C15 128.86(14) . . ?
C19 C18 C16 120.27(13) . . ?
C14 C10 C9 116.84(13) . . ?
C14 C10 C6 125.41(13) . . ?
C9 C10 C6 117.75(13) . . ?
C50 C45 C15 122.49(14) . . ?
C50 C45 C46 116.22(14) . . ?
C46 C45 C15 121.08(14) . . ?
C13 C14 C17 106.09(13) . . ?
C10 C14 C13 120.13(13) . . ?
C10 C14 C17 133.55(14) . . ?
C25 C20 C21 121.80(13) . . ?
C25 C20 C19 119.52(13) . . ?
C21 C20 C19 118.69(13) . . ?
C6 C5 C7 119.61(14) . . ?
C4 C5 C6 119.45(14) . . ?
C4 C5 C7 120.78(14) . . ?
O2 C23 C24 116.29(13) . . ?
C22 C23 O2 122.83(13) . . ?
C22 C23 C24 120.88(13) . . ?
C13 C15 C45 128.44(13) . . ?
C16 C15 C13 108.02(13) . . ?
C16 C15 C45 123.32(13) . . ?
C12 C11 C9 121.27(14) . . ?
C56A C51A C30A 121.10(14) . . ?
C52A C51A C30A 122.26(14) . . ?
C52A C51A C56A 116.33(14) . . ?
C18 C16 C17 120.54(13) . . ?
C15 C16 C18 130.18(14) . . ?
C15 C16 C17 109.03(13) . . ?
C17 C21 C20 121.26(13) . . ?
C10 C9 C8 119.26(14) . . ?
C11 C9 C10 120.67(13) . . ?
C11 C9 C8 120.02(14) . . ?
O1 C22 C19 113.74(13) . . ?
C23 C22 O1 125.64(13) . . ?
C23 C22 C19 120.54(14) . . ?
C24A C26A C27A 119.99(14) . . ?
C26A C24A C25A 120.05(14) . . ?
C26A C24A C23A 121.62(14) . . ?
C25A C24A C23A 118.26(14) . . ?
C5 C6 C10 119.39(14) . . ?
C1 C6 C10 122.47(13) . . ?
C1 C6 C5 117.78(14) . . ?
C36A C32A C28A 132.88(14) . . ?
C31A C32A C36A 120.71(14) . . ?
C31A C32A C28A 105.97(13) . . ?
C25 C24 C23 119.98(13) . . ?
C26 C24 C25 119.60(14) . . ?
C26 C24 C23 120.35(14) . . ?
C36A C35A C37A 119.05(15) . . ?
C34A C35A C36A 119.92(14) . . ?
C34A C35A C37A 120.99(15) . . ?
C27A C30A C51A 129.59(14) . . ?
C27A C30A C31A 108.27(13) . . ?
C31A C30A C51A 121.94(13) . . ?
C16 C17 C14 106.88(13) . . ?
C21 C17 C14 133.23(14) . . ?
C21 C17 C16 119.00(13) . . ?
C32A C36A C35A 117.03(14) . . ?
C32A C36A C40A 124.69(14) . . ?
C35A C36A C40A 118.28(14) . . ?
C29A C25A C24A 118.36(14) . . ?
C20A C25A C24A 120.71(14) . . ?
C20A C25A C29A 120.90(14) . . ?
C2 C1 C6 121.45(14) . . ?
C7 C8 C9 121.57(14) . . ?
O2A C23A C24A 118.19(13) . . ?
C22A C23A O2A 121.08(14) . . ?
C22A C23A C24A 120.74(14) . . ?
C36 C32 C31 119.78(14) . . ?
C36 C32 C28 134.41(14) . . ?
C31 C32 C28 105.59(13) . . ?
O1A C22A C19A 116.30(13) . . ?
C23A C22A O1A 121.78(14) . . ?
C23A C22A C19A 121.76(14) . . ?
C28 C29 C25 121.47(14) . . ?
C26A C27A C28A 119.62(14) . . ?
C30A C27A C26A 132.39(14) . . ?
C30A C27A C28A 107.71(13) . . ?
C18 C19 C20 119.75(13) . . ?
C18 C19 C22 120.56(14) . . ?
C20 C19 C22 119.69(13) . . ?
C8 C7 C5 120.51(14) . . ?
C24 C26 C27 120.46(14) . . ?
C28A C29A C25A 121.28(14) . . ?
C32A C31A C30A 109.54(13) . . ?
C32A C31A C33A 121.17(14) . . ?
C33A C31A C30A 128.91(14) . . ?
C52 C51 C30 120.80(14) . . ?
C56 C51 C30 123.97(15) . . ?
C56 C51 C52 115.23(15) . . ?
C27A C28A C32A 108.04(13) . . ?
C29A C28A C32A 130.78(14) . . ?
C29A C28A C27A 119.96(14) . . ?
C34A C33A C31A 117.93(14) . . ?
C26 C27 C28 120.52(14) . . ?
C30 C27 C26 130.47(14) . . ?
C30 C27 C28 108.76(14) . . ?
C27 C30 C51 127.72(14) . . ?
C27 C30 C31 107.82(14) . . ?
C31 C30 C51 124.00(14) . . ?
C11 C12 C13 118.35(14) . . ?
C20A C19A C22A 119.00(14) . . ?
C18A C19A C22A 120.91(15) . . ?
C18A C19A C20A 120.05(15) . . ?
C51A C56A Cl3A 118.54(12) . . ?
C55A C56A Cl3A 118.94(12) . . ?
C55A C56A C51A 122.52(15) . . ?
C33A C34A C35A 122.03(14) . . ?
C54A C55A C56A 118.92(15) . . ?
C44A C40A C36A 122.18(14) . . ?
C44A C40A C39A 118.44(15) . . ?
C39A C40A C36A 119.16(15) . . ?
C25A C20A C19A 119.32(14) . . ?
C25A C20A C21A 121.79(14) . . ?
C19A C20A C21A 118.84(14) . . ?
C1 C2 C3 120.37(15) . . ?
C51A C52A Cl4A 118.72(12) . . ?
C53A C52A Cl4A 118.57(12) . . ?
C53A C52A C51A 122.58(14) . . ?
C21A C17A C16A 118.87(15) . . ?
C21A C17A C14A 133.80(16) . . ?
C16A C17A C14A 107.04(14) . . ?
C43A C44A C40A 120.96(16) . . ?
C32 C36 C40 125.91(14) . . ?
C32 C36 C35 117.00(15) . . ?
C35 C36 C40 117.09(14) . . ?
C17A C21A C20A 121.11(15) . . ?
C32 C31 C30 110.15(14) . . ?
C33 C31 C32 121.85(15) . . ?
C33 C31 C30 127.91(15) . . ?
C44 C40 C36 123.18(15) . . ?
C44 C40 C39 117.39(15) . . ?
C39 C40 C36 119.23(15) . . ?
C18A C16A C17A 121.03(15) . . ?
C18A C16A C15A 130.18(16) . . ?
C15A C16A C17A 108.74(15) . . ?
C14A C10A C6A 126.63(15) . . ?
C14A C10A C9A 115.97(17) . . ?
C9A C10A C6A 117.35(17) . . ?
C29 C28 C32 133.46(14) . . ?
C29 C28 C27 118.52(14) . . ?
C27 C28 C32 107.36(13) . . ?
C52 C53 C54 119.08(16) . . ?
C19A C18A C16A 119.93(15) . . ?
C4 C3 C2 119.54(15) . . ?
C64 C63 C62 113.50(14) . . ?
C43 C44 C40 121.31(16) . . ?
C61 C62 C63 115.23(13) . . ?
C45 C50 Cl2 118.90(12) . . ?
C49 C50 Cl2 118.88(14) . . ?
C49 C50 C45 122.22(16) . . ?
O2 C61 C62 108.62(12) . . ?
C40 C39 C38 119.51(16) . . ?
C41 C39 C40 119.44(17) . . ?
C41 C39 C38 120.78(16) . . ?
C52A C53A C54A 119.03(15) . . ?
O1 C57 C58 107.06(13) . . ?
C45 C46 Cl1 118.32(12) . . ?
C47 C46 Cl1 118.82(13) . . ?
C47 C46 C45 122.84(16) . . ?
C54 C55 C56 119.11(16) . . ?
C55A C54A C53A 120.61(15) . . ?
C34 C35 C36 120.71(15) . . ?
C34 C35 C37 119.46(16) . . ?
C37 C35 C36 119.74(16) . . ?
C3 C4 C5 121.15(14) . . ?
C40A C39A C38A 119.16(15) . . ?
C41A C39A C40A 118.80(17) . . ?
C41A C39A C38A 121.91(16) . . ?
C10A C14A C17A 134.22(16) . . ?
C13A C14A C17A 105.61(15) . . ?
C13A C14A C10A 120.02(15) . . ?
C51 C52 Cl4 119.09(12) . . ?
C53 C52 Cl4 117.90(14) . . ?
C53 C52 C51 122.99(15) . . ?
C2A C1A C6A 121.67(17) . . ?
C46 C47 C48 118.64(17) . . ?
C34 C33 C31 118.47(15) . . ?
C50A C45A C15A 122.17(16) . . ?
C46A C45A C15A 122.39(17) . . ?
C46A C45A C50A 115.35(17) . . ?
C16A C15A C45A 124.80(17) . . ?
C16A C15A C13A 107.97(15) . . ?
C13A C15A C45A 127.22(15) . . ?
C38A C37A C35A 121.37(16) . . ?
C57 C58 C59 114.54(14) . . ?
C51 C56 Cl3 118.51(13) . . ?
C55 C56 Cl3 118.45(13) . . ?
C55 C56 C51 123.04(16) . . ?
C33 C34 C35 121.44(15) . . ?
C44 C43 C42 120.44(17) . . ?
C55 C54 C53 120.42(16) . . ?
C1A C6A C10A 122.73(16) . . ?
C1A C6A C5A 117.02(17) . . ?
C5A C6A C10A 119.71(16) . . ?
C37A C38A C39A 120.94(16) . . ?
C48 C49 C50 119.42(16) . . ?
C14A C13A C15A 110.33(15) . . ?
C12A C13A C14A 121.39(18) . . ?
C12A C13A C15A 128.01(18) . . ?
C38 C37 C35 121.60(16) . . ?
C42 C41 C39 121.57(16) . . ?
C1A C2A C3A 120.37(18) . . ?
C6A C5A C7A 119.14(19) . . ?
C4A C5A C6A 120.08(17) . . ?
C4A C5A C7A 120.51(18) . . ?
C44A C43A C42A 120.07(18) . . ?
C41 C42 C43 119.33(16) . . ?
C57A C58A C59A 113.53(15) . . ?
C45A C50A Cl2A 119.28(14) . . ?
C49A C50A Cl2A 117.52(15) . . ?
C49A C50A C45A 123.19(18) . . ?
C11A C9A C10A 120.91(18) . . ?
C11A C9A C8A 120.12(17) . . ?
C8A C9A C10A 118.97(18) . . ?
C49 C48 C47 120.57(16) . . ?
C58 C59 C60 112.22(15) . . ?
O1A C57A C58A 108.07(13) . . ?
C37 C38 C39 120.62(16) . . ?
C42A C41A C39A 120.81(17) . . ?
C3A C4A C5A 121.09(17) . . ?
C60A C59A C58A 112.63(15) . . ?
C48A C49A C50A 118.98(19) . . ?
C48A C47A C46A 119.51(19) . . ?
C11A C12A C13A 118.39(18) . . ?
C4A C3A C2A 119.52(19) . . ?
C12A C11A C9A 121.63(17) . . ?
C41A C42A C43A 120.05(17) . . ?
O2A C61A C62A 110.73(16) . . ?
C8A C7A C5A 120.46(19) . . ?
C45A C46A Cl1A 119.10(15) . . ?
C47A C46A Cl1A 118.24(15) . . ?
C47A C46A C45A 122.63(19) . . ?
C7A C8A C9A 122.35(17) . . ?
C49A C48A C47A 120.25(18) . . ?
C61A C62A C63A 115.28(18) . . ?
C62A C63A C64A 110.48(19) . . ?

loop_
_geom_bond_atom_site_label_1
_geom_bond_atom_site_label_2
_geom_bond_distance
_geom_bond_site_symmetry_2
_geom_bond_publ_flag
Cl3A C56A 1.7399(16) . ?
Cl4A C52A 1.7424(16) . ?
Cl1 C46 1.7381(17) . ?
Cl2 C50 1.7393(18) . ?
Cl4 C52 1.7387(16) . ?
Cl3 C56 1.7351(18) . ?
Cl2A C50A 1.7402(19) . ?
Cl1A C46A 1.744(2) . ?
O2 C23 1.3864(17) . ?
O2 C61 1.4446(19) . ?
O1 C22 1.3698(18) . ?
O1 C57 1.4479(18) . ?
O2A C23A 1.3826(19) . ?
O2A C61A 1.452(2) . ?
O1A C22A 1.3757(19) . ?
O1A C57A 1.440(2) . ?
C25 C20 1.422(2) . ?
C25 C24 1.439(2) . ?
C25 C29 1.434(2) . ?
C13 C14 1.417(2) . ?
C13 C15 1.445(2) . ?
C13 C12 1.405(2) . ?
C18 C16 1.403(2) . ?
C18 C19 1.393(2) . ?
C10 C14 1.414(2) . ?
C10 C9 1.428(2) . ?
C10 C6 1.460(2) . ?
C45 C15 1.483(2) . ?
C45 C50 1.397(2) . ?
C45 C46 1.398(2) . ?
C14 C17 1.483(2) . ?
C20 C21 1.440(2) . ?
C20 C19 1.442(2) . ?
C5 C6 1.420(2) . ?
C5 C7 1.435(2) . ?
C5 C4 1.414(2) . ?
C23 C22 1.360(2) . ?
C23 C24 1.444(2) . ?
C15 C16 1.399(2) . ?
C11 C9 1.418(2) . ?
C11 C12 1.380(2) . ?
C51A C30A 1.475(2) . ?
C51A C56A 1.402(2) . ?
C51A C52A 1.394(2) . ?
C16 C17 1.448(2) . ?
C21 C17 1.364(2) . ?
C9 C8 1.437(2) . ?
C22 C19 1.450(2) . ?
C26A C24A 1.398(2) . ?
C26A C27A 1.408(2) . ?
C24A C25A 1.447(2) . ?
C24A C23A 1.448(2) . ?
C6 C1 1.410(2) . ?
C32A C36A 1.408(2) . ?
C32A C31A 1.408(2) . ?
C32A C28A 1.472(2) . ?
C24 C26 1.392(2) . ?
C35A C36A 1.428(2) . ?
C35A C34A 1.417(2) . ?
C35A C37A 1.433(2) . ?
C30A C27A 1.407(2) . ?
C30A C31A 1.447(2) . ?
C36A C40A 1.455(2) . ?
C25A C29A 1.428(2) . ?
C25A C20A 1.421(2) . ?
C1 C2 1.377(2) . ?
C8 C7 1.354(2) . ?
C23A C22A 1.364(2) . ?
C32 C36 1.416(2) . ?
C32 C31 1.417(2) . ?
C32 C28 1.481(2) . ?
C22A C19A 1.444(2) . ?
C29 C28 1.367(2) . ?
C27A C28A 1.446(2) . ?
C26 C27 1.400(2) . ?
C29A C28A 1.362(2) . ?
C31A C33A 1.409(2) . ?
C51 C30 1.479(2) . ?
C51 C52 1.402(2) . ?
C51 C56 1.397(2) . ?
C33A C34A 1.376(2) . ?
C27 C30 1.398(2) . ?
C27 C28 1.452(2) . ?
C30 C31 1.447(2) . ?
C19A C20A 1.436(2) . ?
C19A C18A 1.392(2) . ?
C56A C55A 1.387(2) . ?
C55A C54A 1.386(2) . ?
C40A C44A 1.410(2) . ?
C40A C39A 1.418(2) . ?
C20A C21A 1.440(2) . ?
C2 C3 1.404(2) . ?
C52A C53A 1.387(2) . ?
C17A C21A 1.364(2) . ?
C17A C16A 1.447(2) . ?
C17A C14A 1.489(2) . ?
C44A C43A 1.377(2) . ?
C36 C40 1.461(2) . ?
C36 C35 1.433(2) . ?
C31 C33 1.407(2) . ?
C40 C44 1.412(2) . ?
C40 C39 1.423(2) . ?
C16A C18A 1.400(2) . ?
C16A C15A 1.406(2) . ?
C10A C14A 1.420(3) . ?
C10A C6A 1.456(3) . ?
C10A C9A 1.438(2) . ?
C53 C52 1.385(2) . ?
C53 C54 1.386(3) . ?
C3 C4 1.369(2) . ?
C63 C62 1.529(2) . ?
C63 C64 1.522(2) . ?
C44 C43 1.383(2) . ?
C62 C61 1.515(2) . ?
C50 C49 1.388(2) . ?
C39 C41 1.408(3) . ?
C39 C38 1.428(3) . ?
C53A C54A 1.389(2) . ?
C57 C58 1.514(2) . ?
C46 C47 1.388(2) . ?
C55 C56 1.391(2) . ?
C55 C54 1.376(3) . ?
C35 C34 1.417(2) . ?
C35 C37 1.427(2) . ?
C39A C38A 1.437(3) . ?
C39A C41A 1.415(3) . ?
C14A C13A 1.415(2) . ?
C1A C6A 1.413(2) . ?
C1A C2A 1.377(3) . ?
C47 C48 1.388(3) . ?
C33 C34 1.367(3) . ?
C45A C15A 1.471(3) . ?
C45A C50A 1.405(3) . ?
C45A C46A 1.401(3) . ?
C15A C13A 1.432(3) . ?
C37A C38A 1.356(3) . ?
C58 C59 1.522(2) . ?
C43 C42 1.399(3) . ?
C6A C5A 1.425(3) . ?
C49 C48 1.382(3) . ?
C13A C12A 1.414(2) . ?
C37 C38 1.351(3) . ?
C41 C42 1.366(3) . ?
C2A C3A 1.400(3) . ?
C5A C4A 1.403(3) . ?
C5A C7A 1.437(3) . ?
C43A C42A 1.399(3) . ?
C58A C57A 1.510(2) . ?
C58A C59A 1.528(2) . ?
C50A C49A 1.385(3) . ?
C9A C11A 1.413(3) . ?
C9A C8A 1.428(3) . ?
C59 C60 1.532(3) . ?
C41A C42A 1.373(3) . ?
C4A C3A 1.371(3) . ?
C59A C60A 1.515(2) . ?
C49A C48A 1.384(3) . ?
C47A C46A 1.386(3) . ?
C47A C48A 1.385(3) . ?
C12A C11A 1.360(3) . ?
C61A C62A 1.500(3) . ?
C7A C8A 1.342(3) . ?
C62A C63A 1.513(3) . ?
C63A C64A 1.534(3) . ?
